data_7048635
loop_
_publ_author_name
'Manav, Neha'
'Kesavan, Praseetha E.'
'Ishida, Masatoshi'
'Mori, Shigeki'
'Yasutake, Yuhsuke'
'Fukatsu, Susumu'
'Furuta, Hiroyuki'
'Gupta, Iti'

_publ_section_title
;
 Phosphorescent rhenium-dipyrrinates: efficient photosensitizers for
 singlet oxygen generation.
;
_journal_issue 7
_journal_name_full 'Dalton transactions (Cambridge, England : 2003)'
_journal_page_first 2467
_journal_page_last 2478
_journal_paper_doi 10.1039/c8dt04540b
_journal_volume 48
_journal_year 2019
_chemical_formula_moiety 'C36 H21 F5 N2 O3 P Re'
_chemical_formula_sum 'C36 H21 F5 N2 O3 P Re'
_chemical_formula_weight 841.72
_space_group_crystal_system monoclinic
_space_group_IT_number 14
_space_group_name_Hall '-P 2yn'
_space_group_name_H-M_alt 'P 1 21/n 1'
_symmetry_space_group_name_Hall '-P 2yn'
_symmetry_space_group_name_H-M 'P 1 21/n 1'
_atom_sites_solution_hydrogens geom
_atom_sites_solution_primary direct
_atom_sites_solution_secondary difmap
_audit_creation_method SHELXL-2014/7
_audit_update_record
;
2016-04-21 deposited with the CCDC.
2019-01-14 downloaded from the CCDC.
;
_cell_angle_alpha 90
_cell_angle_beta 100.6110(11)
_cell_angle_gamma 90
_cell_formula_units_Z 4
_cell_length_a 13.62250(16)
_cell_length_b 16.54880(19)
_cell_length_c 13.64270(15)
_cell_measurement_reflns_used 37241
_cell_measurement_temperature 100(2)
_cell_measurement_theta_max 31.31
_cell_measurement_theta_min 1.94
_cell_volume 3022.96(6)
_computing_cell_refinement 'CrysAlisPro 1.171.38.41 (Rigaku OD, 2015)'
_computing_data_collection 'CrystalClear (Rigaku Inc., 2008)'
_computing_data_reduction 'CrysAlisPro 1.171.38.41 (Rigaku OD, 2015)'
_computing_molecular_graphics 'CrystalStructure 4.2.1 (Rigaku, 2016)'
_computing_publication_material 'CrystalStructure 4.2.1 (Rigaku, 2016)'
_computing_structure_refinement 'SHELXL-2014/7 (Sheldrick, 2014)'
_computing_structure_solution 'SIR2011 (Burla, et al., 2012)'
_diffrn_ambient_temperature 100(2)
_diffrn_detector_area_resol_mean 7.111
_diffrn_measured_fraction_theta_full 0.996
_diffrn_measured_fraction_theta_max 0.997
_diffrn_measurement_device_type 'Rigaku Saturn724'
_diffrn_measurement_method \w
_diffrn_radiation_type MoK\a
_diffrn_radiation_wavelength 0.71075
_diffrn_reflns_av_R_equivalents 0.0344
_diffrn_reflns_av_unetI/netI 0.0170
_diffrn_reflns_Laue_measured_fraction_full 0.996
_diffrn_reflns_Laue_measured_fraction_max 0.997
_diffrn_reflns_limit_h_max 17
_diffrn_reflns_limit_h_min -17
_diffrn_reflns_limit_k_max 21
_diffrn_reflns_limit_k_min -21
_diffrn_reflns_limit_l_max 18
_diffrn_reflns_limit_l_min -18
_diffrn_reflns_number 50333
_diffrn_reflns_point_group_measured_fraction_full 0.996
_diffrn_reflns_point_group_measured_fraction_max 0.997
_diffrn_reflns_theta_full 25.242
_diffrn_reflns_theta_max 28.000
_diffrn_reflns_theta_min 1.955
_diffrn_source 'Varimax 40 kV 10 mA Rotating anode'
_exptl_absorpt_coefficient_mu 4.146
_exptl_absorpt_correction_T_max 0.813
_exptl_absorpt_correction_T_min 0.422
_exptl_absorpt_correction_type multi-scan
_exptl_absorpt_process_details
;
CrysAlisPro 1.171.38.41 (Rigaku Oxford Diffraction, 2015)
Empirical absorption correction using spherical harmonics,
 implemented in SCALE3 ABSPACK scaling algorithm.
;
_exptl_crystal_colour red
_exptl_crystal_density_diffrn 1.849
_exptl_crystal_density_method 'not measured'
_exptl_crystal_description prism
_exptl_crystal_F_000 1640
_exptl_crystal_size_max 0.220
_exptl_crystal_size_mid 0.220
_exptl_crystal_size_min 0.050
_refine_diff_density_max 0.420
_refine_diff_density_min -0.366
_refine_diff_density_rms 0.075
_refine_ls_extinction_method none
_refine_ls_goodness_of_fit_ref 1.054
_refine_ls_hydrogen_treatment constr
_refine_ls_matrix_type full
_refine_ls_number_parameters 433
_refine_ls_number_reflns 7270
_refine_ls_number_restraints 0
_refine_ls_restrained_S_all 1.054
_refine_ls_R_factor_all 0.0176
_refine_ls_R_factor_gt 0.0167
_refine_ls_shift/su_max 0.002
_refine_ls_shift/su_mean 0.000
_refine_ls_structure_factor_coef Fsqd
_refine_ls_weighting_details 'w=1/[\s^2^(Fo^2^)+(0.0166P)^2^+2.8319P] where P=(Fo^2^+2Fc^2^)/3'
_refine_ls_weighting_scheme calc
_refine_ls_wR_factor_gt 0.0385
_refine_ls_wR_factor_ref 0.0389
_reflns_Friedel_coverage 0.000
_reflns_number_gt 6989
_reflns_number_total 7270
_reflns_threshold_expression 'I > 2\s(I)'
_cod_data_source_file c8dt04540b2.cif
_cod_data_source_block shelxl_CCDC4
_cod_depositor_comments 'Adding full bibliography for 7048631--7048636.cif.'
_cod_database_code 7048635
_shelx_shelxl_version_number 2014/7
_shelx_space_group_comment
;
The symmetry employed for this shelxl refinement is uniquely defined
by the following loop, which should always be used as a source of
symmetry information in preference to the above space-group names.
They are only intended as comments.
;
_shelx_estimated_absorpt_t_min 0.462
_shelx_estimated_absorpt_t_max 0.820

loop_
_space_group_symop_operation_xyz
'x, y, z'
'-x+1/2, y+1/2, -z+1/2'
'-x, -y, -z'
'x-1/2, -y-1/2, z-1/2'

loop_
_atom_site_label
_atom_site_type_symbol
_atom_site_fract_x
_atom_site_fract_y
_atom_site_fract_z
_atom_site_U_iso_or_equiv
_atom_site_adp_type
_atom_site_occupancy
_atom_site_site_symmetry_order
_atom_site_calc_flag
_atom_site_refinement_flags_posn
_atom_site_refinement_flags_adp
Re1 Re 0.35763(2) 0.23930(2) 0.22018(2) 0.00947(3) Uani 1 1 d . .
P1 P 0.48126(3) 0.34082(3) 0.29875(3) 0.01065(9) Uani 1 1 d . .
F1 F 0.14458(9) 0.47887(7) 0.40997(10) 0.0253(3) Uani 1 1 d . .
F2 F -0.01727(11) 0.56457(8) 0.43017(11) 0.0352(3) Uani 1 1 d . .
F3 F -0.19512(10) 0.53874(8) 0.30554(12) 0.0388(4) Uani 1 1 d . .
F4 F -0.20719(9) 0.42645(9) 0.15754(11) 0.0327(3) Uani 1 1 d . .
F5 F -0.04727(9) 0.34040(8) 0.13631(9) 0.0257(3) Uani 1 1 d . .
O1 O 0.48562(11) 0.10565(9) 0.33837(11) 0.0212(3) Uani 1 1 d . .
O2 O 0.21883(10) 0.09911(9) 0.12897(11) 0.0214(3) Uani 1 1 d . .
O3 O 0.47451(10) 0.23486(9) 0.04776(10) 0.0185(3) Uani 1 1 d . .
N1 N 0.27208(12) 0.25823(9) 0.33737(12) 0.0123(3) Uani 1 1 d . .
N2 N 0.26101(11) 0.33197(10) 0.14140(11) 0.0131(3) Uani 1 1 d . .
C1 C 0.28853(15) 0.22037(12) 0.42589(14) 0.0155(4) Uani 1 1 d . .
H1 H 0.3428 0.1847 0.4475 0.019 Uiso 1 1 calc R U
C2 C 0.21518(16) 0.24007(12) 0.48320(15) 0.0176(4) Uani 1 1 d . .
H2 H 0.2114 0.2205 0.5479 0.021 Uiso 1 1 calc R U
C3 C 0.15085(14) 0.29282(12) 0.42695(14) 0.0167(4) Uani 1 1 d . .
H3 H 0.0934 0.3167 0.4451 0.020 Uiso 1 1 calc R U
C4 C 0.18612(13) 0.30528(11) 0.33579(14) 0.0132(3) Uani 1 1 d . .
C5 C 0.14602(13) 0.35818(11) 0.25887(14) 0.0133(3) Uani 1 1 d . .
C6 C 0.18040(13) 0.37235(11) 0.16974(14) 0.0143(4) Uani 1 1 d . .
C7 C 0.14035(15) 0.42844(12) 0.09317(15) 0.0196(4) Uani 1 1 d . .
H7 H 0.0861 0.4644 0.0936 0.024 Uiso 1 1 calc R U
C8 C 0.19500(15) 0.42057(13) 0.01902(15) 0.0222(4) Uani 1 1 d . .
H8 H 0.1855 0.4493 -0.0423 0.027 Uiso 1 1 calc R U
C9 C 0.26830(15) 0.36130(12) 0.05148(14) 0.0186(4) Uani 1 1 d . .
H9 H 0.3169 0.3443 0.0141 0.022 Uiso 1 1 calc R U
C10 C 0.05560(14) 0.40574(11) 0.27244(15) 0.0158(4) Uani 1 1 d . .
C11 C 0.05868(15) 0.46345(12) 0.34670(16) 0.0186(4) Uani 1 1 d . .
C12 C -0.02431(17) 0.50847(12) 0.35821(17) 0.0240(5) Uani 1 1 d . .
C13 C -0.11384(16) 0.49617(13) 0.29443(18) 0.0262(5) Uani 1 1 d . .
C14 C -0.12011(15) 0.43960(13) 0.21981(17) 0.0229(4) Uani 1 1 d . .
C15 C -0.03644(14) 0.39536(12) 0.20948(15) 0.0185(4) Uani 1 1 d . .
C16 C 0.46467(14) 0.36470(11) 0.42585(13) 0.0132(3) Uani 1 1 d . .
C17 C 0.51511(15) 0.31939(12) 0.50532(14) 0.0184(4) Uani 1 1 d . .
H17 H 0.5621 0.2797 0.4940 0.022 Uiso 1 1 calc R U
C18 C 0.49701(16) 0.33196(14) 0.60156(15) 0.0229(4) Uani 1 1 d . .
H18 H 0.5337 0.3024 0.6559 0.028 Uiso 1 1 calc R U
C19 C 0.42570(17) 0.38729(13) 0.61790(15) 0.0241(5) Uani 1 1 d . .
H19 H 0.4135 0.3960 0.6834 0.029 Uiso 1 1 calc R U
C20 C 0.37229(17) 0.42981(13) 0.53858(16) 0.0248(5) Uani 1 1 d . .
H20 H 0.3215 0.4663 0.5495 0.030 Uiso 1 1 calc R U
C21 C 0.39198(15) 0.41982(12) 0.44297(15) 0.0195(4) Uani 1 1 d . .
H21 H 0.3560 0.4505 0.3892 0.023 Uiso 1 1 calc R U
C22 C 0.48192(13) 0.43555(11) 0.22826(13) 0.0127(3) Uani 1 1 d . .
C23 C 0.39795(14) 0.48566(12) 0.20986(15) 0.0173(4) Uani 1 1 d . .
H23 H 0.3406 0.4720 0.2367 0.021 Uiso 1 1 calc R U
C24 C 0.39742(16) 0.55531(12) 0.15265(15) 0.0207(4) Uani 1 1 d . .
H24 H 0.3404 0.5895 0.1424 0.025 Uiso 1 1 calc R U
C25 C 0.47981(16) 0.57529(12) 0.11031(15) 0.0209(4) Uani 1 1 d . .
H25 H 0.4795 0.6229 0.0714 0.025 Uiso 1 1 calc R U
C26 C 0.56221(16) 0.52457(13) 0.12592(15) 0.0209(4) Uani 1 1 d . .
H26 H 0.6182 0.5371 0.0962 0.025 Uiso 1 1 calc R U
C27 C 0.56407(14) 0.45550(12) 0.18461(14) 0.0161(4) Uani 1 1 d . .
H27 H 0.6214 0.4217 0.1951 0.019 Uiso 1 1 calc R U
C28 C 0.61267(13) 0.30986(11) 0.31689(13) 0.0128(3) Uani 1 1 d . .
C29 C 0.68389(14) 0.35514(11) 0.38213(14) 0.0150(4) Uani 1 1 d . .
H29 H 0.6627 0.3990 0.4180 0.018 Uiso 1 1 calc R U
C30 C 0.78447(14) 0.33659(12) 0.39476(14) 0.0168(4) Uani 1 1 d . .
H30 H 0.8317 0.3673 0.4397 0.020 Uiso 1 1 calc R U
C31 C 0.81665(14) 0.27299(12) 0.34173(15) 0.0177(4) Uani 1 1 d . .
H31 H 0.8858 0.2606 0.3500 0.021 Uiso 1 1 calc R U
C32 C 0.74753(15) 0.22792(12) 0.27685(15) 0.0187(4) Uani 1 1 d . .
H32 H 0.7694 0.1847 0.2403 0.022 Uiso 1 1 calc R U
C33 C 0.64559(14) 0.24586(12) 0.26495(15) 0.0165(4) Uani 1 1 d . .
H33 H 0.5985 0.2142 0.2211 0.020 Uiso 1 1 calc R U
C34 C 0.43883(14) 0.15666(11) 0.29443(14) 0.0140(4) Uani 1 1 d . .
C35 C 0.26592(14) 0.15302(11) 0.16151(14) 0.0143(4) Uani 1 1 d . .
C36 C 0.43060(14) 0.23362(11) 0.11296(14) 0.0133(4) Uani 1 1 d . .

loop_
_atom_site_aniso_label
_atom_site_aniso_U_11
_atom_site_aniso_U_22
_atom_site_aniso_U_33
_atom_site_aniso_U_23
_atom_site_aniso_U_13
_atom_site_aniso_U_12
Re1 0.00875(4) 0.01113(4) 0.00901(4) -0.00085(2) 0.00288(3) -0.00003(2)
P1 0.0096(2) 0.0112(2) 0.0115(2) -0.00080(16) 0.00266(16) 0.00042(16)
F1 0.0251(6) 0.0226(6) 0.0297(7) -0.0082(5) 0.0090(5) -0.0061(5)
F2 0.0510(9) 0.0176(6) 0.0456(8) -0.0054(6) 0.0311(7) 0.0037(6)
F3 0.0321(8) 0.0312(8) 0.0616(10) 0.0169(7) 0.0306(7) 0.0200(6)
F4 0.0125(6) 0.0425(8) 0.0434(8) 0.0172(7) 0.0058(6) 0.0062(5)
F5 0.0176(6) 0.0294(7) 0.0287(7) -0.0045(5) 0.0008(5) 0.0004(5)
O1 0.0234(7) 0.0190(7) 0.0204(7) 0.0022(6) 0.0024(6) 0.0054(6)
O2 0.0171(7) 0.0203(7) 0.0260(8) -0.0050(6) 0.0024(6) -0.0049(6)
O3 0.0147(7) 0.0276(8) 0.0147(7) -0.0012(6) 0.0067(5) 0.0028(5)
N1 0.0110(7) 0.0147(7) 0.0120(7) -0.0012(6) 0.0041(6) -0.0011(6)
N2 0.0110(7) 0.0169(8) 0.0119(7) 0.0009(6) 0.0037(6) 0.0017(6)
C1 0.0175(9) 0.0154(9) 0.0137(9) -0.0002(7) 0.0033(7) -0.0021(7)
C2 0.0223(10) 0.0192(10) 0.0132(9) -0.0012(7) 0.0085(8) -0.0045(7)
C3 0.0177(9) 0.0166(9) 0.0181(9) -0.0020(7) 0.0096(7) -0.0026(7)
C4 0.0125(8) 0.0133(9) 0.0152(9) -0.0032(7) 0.0062(7) -0.0016(7)
C5 0.0099(8) 0.0146(9) 0.0161(9) -0.0025(7) 0.0042(7) -0.0015(6)
C6 0.0119(8) 0.0159(9) 0.0157(9) 0.0000(7) 0.0042(7) 0.0011(7)
C7 0.0153(9) 0.0223(10) 0.0218(10) 0.0052(8) 0.0051(8) 0.0044(8)
C8 0.0207(10) 0.0289(11) 0.0173(10) 0.0101(8) 0.0045(8) 0.0073(8)
C9 0.0174(9) 0.0252(10) 0.0149(9) 0.0034(8) 0.0077(7) 0.0044(8)
C10 0.0134(9) 0.0151(9) 0.0214(10) 0.0022(7) 0.0101(7) 0.0005(7)
C11 0.0176(9) 0.0151(9) 0.0257(10) 0.0014(8) 0.0106(8) -0.0019(7)
C12 0.0326(12) 0.0131(9) 0.0330(12) 0.0028(8) 0.0235(10) 0.0024(8)
C13 0.0215(11) 0.0199(10) 0.0438(13) 0.0145(9) 0.0235(10) 0.0107(8)
C14 0.0132(9) 0.0240(11) 0.0337(12) 0.0130(9) 0.0102(8) 0.0039(8)
C15 0.0153(9) 0.0167(9) 0.0249(10) 0.0039(8) 0.0069(8) 0.0017(7)
C16 0.0141(8) 0.0142(9) 0.0119(8) -0.0039(7) 0.0042(7) -0.0041(7)
C17 0.0177(9) 0.0220(10) 0.0160(9) 0.0016(8) 0.0042(7) -0.0017(8)
C18 0.0237(11) 0.0313(12) 0.0135(9) 0.0024(8) 0.0026(8) -0.0093(9)
C19 0.0313(12) 0.0273(11) 0.0163(10) -0.0104(8) 0.0111(9) -0.0165(9)
C20 0.0336(12) 0.0189(10) 0.0257(11) -0.0095(8) 0.0152(9) -0.0033(9)
C21 0.0235(10) 0.0166(9) 0.0193(10) -0.0020(8) 0.0067(8) 0.0017(8)
C22 0.0140(9) 0.0122(8) 0.0113(8) -0.0010(7) 0.0008(7) 0.0003(7)
C23 0.0145(9) 0.0177(10) 0.0204(10) 0.0016(8) 0.0050(7) 0.0020(7)
C24 0.0219(10) 0.0176(10) 0.0216(10) 0.0018(8) 0.0009(8) 0.0054(8)
C25 0.0288(11) 0.0169(10) 0.0158(9) 0.0035(7) 0.0010(8) -0.0013(8)
C26 0.0224(10) 0.0250(11) 0.0164(9) 0.0024(8) 0.0066(8) -0.0040(8)
C27 0.0148(9) 0.0203(10) 0.0137(9) 0.0012(7) 0.0041(7) 0.0021(7)
C28 0.0107(8) 0.0149(9) 0.0131(8) 0.0029(7) 0.0029(7) 0.0009(6)
C29 0.0154(9) 0.0148(9) 0.0144(9) 0.0019(7) 0.0021(7) -0.0007(7)
C30 0.0142(9) 0.0206(10) 0.0146(9) 0.0038(7) 0.0003(7) -0.0041(7)
C31 0.0110(9) 0.0209(10) 0.0214(10) 0.0064(8) 0.0034(7) 0.0014(7)
C32 0.0157(9) 0.0199(10) 0.0212(10) 0.0005(8) 0.0047(8) 0.0045(7)
C33 0.0144(9) 0.0160(9) 0.0186(10) -0.0005(7) 0.0016(7) 0.0006(7)
C34 0.0153(9) 0.0142(9) 0.0131(8) -0.0040(7) 0.0044(7) -0.0029(7)
C35 0.0129(9) 0.0169(9) 0.0138(8) 0.0015(7) 0.0044(7) 0.0020(7)
C36 0.0106(8) 0.0142(9) 0.0143(9) -0.0009(7) 0.0001(7) 0.0011(6)

loop_
_atom_type_symbol
_atom_type_description
_atom_type_scat_dispersion_real
_atom_type_scat_dispersion_imag
_atom_type_scat_source
C C 0.0033 0.0016 'International Tables Vol C Tables 4.2.6.8 and 6.1.1.4'
H H 0.0000 0.0000 'International Tables Vol C Tables 4.2.6.8 and 6.1.1.4'
F F 0.0171 0.0103 'International Tables Vol C Tables 4.2.6.8 and 6.1.1.4'
N N 0.0061 0.0033 'International Tables Vol C Tables 4.2.6.8 and 6.1.1.4'
O O 0.0106 0.0060 'International Tables Vol C Tables 4.2.6.8 and 6.1.1.4'
P P 0.1023 0.0942 'International Tables Vol C Tables 4.2.6.8 and 6.1.1.4'
Re Re -1.0185 7.2310 'International Tables Vol C Tables 4.2.6.8 and 6.1.1.4'

loop_
_geom_angle_atom_site_label_1
_geom_angle_atom_site_label_2
_geom_angle_atom_site_label_3
_geom_angle
C36 Re1 C34 92.19(8)
C36 Re1 C35 91.93(8)
C34 Re1 C35 87.64(8)
C36 Re1 N1 174.28(7)
C34 Re1 N1 92.83(7)
C35 Re1 N1 91.00(7)
C36 Re1 N2 90.53(7)
C34 Re1 N2 177.22(7)
C35 Re1 N2 91.69(7)
N1 Re1 N2 84.48(6)
C36 Re1 P1 87.52(6)
C34 Re1 P1 88.57(5)
C35 Re1 P1 176.15(6)
N1 Re1 P1 89.88(4)
N2 Re1 P1 92.12(4)
C16 P1 C28 102.70(8)
C16 P1 C22 108.91(8)
C28 P1 C22 102.11(8)
C16 P1 Re1 111.29(6)
C28 P1 Re1 115.95(6)
C22 P1 Re1 114.82(6)
C1 N1 C4 105.86(15)
C1 N1 Re1 124.95(13)
C4 N1 Re1 129.01(12)
C9 N2 C6 105.92(15)
C9 N2 Re1 124.65(13)
C6 N2 Re1 129.44(12)
N1 C1 C2 111.82(17)
N1 C1 H1 124.1
C2 C1 H1 124.1
C3 C2 C1 106.35(17)
C3 C2 H2 126.8
C1 C2 H2 126.8
C2 C3 C4 107.28(17)
C2 C3 H3 126.4
C4 C3 H3 126.4
C5 C4 N1 124.65(16)
C5 C4 C3 126.60(17)
N1 C4 C3 108.68(16)
C4 C5 C6 127.54(17)
C4 C5 C10 116.85(16)
C6 C5 C10 115.61(17)
N2 C6 C5 124.38(17)
N2 C6 C7 108.76(16)
C5 C6 C7 126.86(17)
C8 C7 C6 107.00(17)
C8 C7 H7 126.5
C6 C7 H7 126.5
C7 C8 C9 106.50(17)
C7 C8 H8 126.8
C9 C8 H8 126.8
N2 C9 C8 111.81(17)
N2 C9 H9 124.1
C8 C9 H9 124.1
C11 C10 C15 115.95(17)
C11 C10 C5 122.39(18)
C15 C10 C5 121.65(17)
F1 C11 C12 117.17(19)
F1 C11 C10 120.35(17)
C12 C11 C10 122.5(2)
F2 C12 C13 120.03(19)
F2 C12 C11 120.3(2)
C13 C12 C11 119.7(2)
F3 C13 C14 120.0(2)
F3 C13 C12 120.2(2)
C14 C13 C12 119.74(18)
F4 C14 C13 120.40(19)
F4 C14 C15 119.9(2)
C13 C14 C15 119.7(2)
F5 C15 C14 117.12(18)
F5 C15 C10 120.43(17)
C14 C15 C10 122.4(2)
C17 C16 C21 119.02(17)
C17 C16 P1 119.46(14)
C21 C16 P1 120.91(15)
C16 C17 C18 120.35(19)
C16 C17 H17 119.8
C18 C17 H17 119.8
C19 C18 C17 120.1(2)
C19 C18 H18 119.9
C17 C18 H18 119.9
C20 C19 C18 119.71(19)
C20 C19 H19 120.1
C18 C19 H19 120.1
C19 C20 C21 120.7(2)
C19 C20 H20 119.7
C21 C20 H20 119.7
C20 C21 C16 120.01(19)
C20 C21 H21 120.0
C16 C21 H21 120.0
C23 C22 C27 118.39(17)
C23 C22 P1 121.12(14)
C27 C22 P1 120.28(14)
C24 C23 C22 120.79(18)
C24 C23 H23 119.6
C22 C23 H23 119.6
C23 C24 C25 120.52(19)
C23 C24 H24 119.7
C25 C24 H24 119.7
C26 C25 C24 118.94(19)
C26 C25 H25 120.5
C24 C25 H25 120.5
C25 C26 C27 120.90(19)
C25 C26 H26 119.6
C27 C26 H26 119.6
C26 C27 C22 120.42(18)
C26 C27 H27 119.8
C22 C27 H27 119.8
C33 C28 C29 118.54(17)
C33 C28 P1 122.75(14)
C29 C28 P1 118.63(14)
C30 C29 C28 120.84(18)
C30 C29 H29 119.6
C28 C29 H29 119.6
C29 C30 C31 120.14(18)
C29 C30 H30 119.9
C31 C30 H30 119.9
C32 C31 C30 119.79(18)
C32 C31 H31 120.1
C30 C31 H31 120.1
C31 C32 C33 120.19(19)
C31 C32 H32 119.9
C33 C32 H32 119.9
C28 C33 C32 120.49(18)
C28 C33 H33 119.8
C32 C33 H33 119.8
O1 C34 Re1 178.25(17)
O2 C35 Re1 174.77(16)
O3 C36 Re1 176.17(16)

loop_
_geom_bond_atom_site_label_1
_geom_bond_atom_site_label_2
_geom_bond_distance
Re1 C36 1.9164(19)
Re1 C34 1.9254(19)
Re1 C35 1.9676(19)
Re1 N1 2.1676(16)
Re1 N2 2.1722(15)
Re1 P1 2.4784(5)
P1 C16 1.8325(18)
P1 C28 1.8344(18)
P1 C22 1.8401(19)
F1 C11 1.344(2)
F2 C12 1.342(2)
F3 C13 1.344(2)
F4 C14 1.343(2)
F5 C15 1.338(2)
O1 C34 1.157(2)
O2 C35 1.140(2)
O3 C36 1.160(2)
N1 C1 1.342(2)
N1 C4 1.403(2)
N2 C9 1.340(2)
N2 C6 1.399(2)
C1 C2 1.416(3)
C1 H1 0.9500
C2 C3 1.368(3)
C2 H2 0.9500
C3 C4 1.428(2)
C3 H3 0.9500
C4 C5 1.398(3)
C5 C6 1.401(3)
C5 C10 1.502(2)
C6 C7 1.429(3)
C7 C8 1.368(3)
C7 H7 0.9500
C8 C9 1.411(3)
C8 H8 0.9500
C9 H9 0.9500
C10 C11 1.387(3)
C10 C15 1.394(3)
C11 C12 1.387(3)
C12 C13 1.377(3)
C13 C14 1.374(3)
C14 C15 1.384(3)
C16 C17 1.391(3)
C16 C21 1.397(3)
C17 C18 1.395(3)
C17 H17 0.9500
C18 C19 1.383(3)
C18 H18 0.9500
C19 C20 1.380(3)
C19 H19 0.9500
C20 C21 1.389(3)
C20 H20 0.9500
C21 H21 0.9500
C22 C23 1.398(3)
C22 C27 1.400(3)
C23 C24 1.391(3)
C23 H23 0.9500
C24 C25 1.393(3)
C24 H24 0.9500
C25 C26 1.386(3)
C25 H25 0.9500
C26 C27 1.393(3)
C26 H26 0.9500
C27 H27 0.9500
C28 C33 1.394(3)
C28 C29 1.406(3)
C29 C30 1.384(3)
C29 H29 0.9500
C30 C31 1.393(3)
C30 H30 0.9500
C31 C32 1.385(3)
C31 H31 0.9500
C32 C33 1.400(3)
C32 H32 0.9500
C33 H33 0.9500

loop_
_geom_torsion_atom_site_label_1
_geom_torsion_atom_site_label_2
_geom_torsion_atom_site_label_3
_geom_torsion_atom_site_label_4
_geom_torsion
C4 N1 C1 C2 0.7(2)
Re1 N1 C1 C2 -174.83(13)
N1 C1 C2 C3 -0.2(2)
C1 C2 C3 C4 -0.4(2)
C1 N1 C4 C5 176.19(18)
Re1 N1 C4 C5 -8.5(3)
C1 N1 C4 C3 -0.9(2)
Re1 N1 C4 C3 174.35(12)
C2 C3 C4 C5 -176.22(18)
C2 C3 C4 N1 0.8(2)
N1 C4 C5 C6 2.2(3)
C3 C4 C5 C6 178.81(19)
N1 C4 C5 C10 -177.77(16)
C3 C4 C5 C10 -1.2(3)
C9 N2 C6 C5 178.65(18)
Re1 N2 C6 C5 -0.7(3)
C9 N2 C6 C7 -0.9(2)
Re1 N2 C6 C7 179.79(13)
C4 C5 C6 N2 2.6(3)
C10 C5 C6 N2 -177.47(17)
C4 C5 C6 C7 -177.96(19)
C10 C5 C6 C7 2.0(3)
N2 C6 C7 C8 1.2(2)
C5 C6 C7 C8 -178.4(2)
C6 C7 C8 C9 -1.0(2)
C6 N2 C9 C8 0.3(2)
Re1 N2 C9 C8 179.65(14)
C7 C8 C9 N2 0.4(3)
C4 C5 C10 C11 65.4(2)
C6 C5 C10 C11 -114.6(2)
C4 C5 C10 C15 -115.9(2)
C6 C5 C10 C15 64.2(2)
C15 C10 C11 F1 -178.77(17)
C5 C10 C11 F1 0.1(3)
C15 C10 C11 C12 -0.1(3)
C5 C10 C11 C12 178.79(18)
F1 C11 C12 F2 -0.1(3)
C10 C11 C12 F2 -178.90(18)
F1 C11 C12 C13 178.92(18)
C10 C11 C12 C13 0.2(3)
F2 C12 C13 F3 -1.7(3)
C11 C12 C13 F3 179.20(18)
F2 C12 C13 C14 178.88(18)
C11 C12 C13 C14 -0.2(3)
F3 C13 C14 F4 0.0(3)
C12 C13 C14 F4 179.43(18)
F3 C13 C14 C15 -179.28(18)
C12 C13 C14 C15 0.1(3)
F4 C14 C15 F5 -0.2(3)
C13 C14 C15 F5 179.17(18)
F4 C14 C15 C10 -179.33(17)
C13 C14 C15 C10 0.0(3)
C11 C10 C15 F5 -179.17(17)
C5 C10 C15 F5 2.0(3)
C11 C10 C15 C14 0.0(3)
C5 C10 C15 C14 -178.88(18)
C28 P1 C16 C17 -35.27(17)
C22 P1 C16 C17 -143.00(15)
Re1 P1 C16 C17 89.43(15)
C28 P1 C16 C21 153.77(16)
C22 P1 C16 C21 46.03(18)
Re1 P1 C16 C21 -81.53(16)
C21 C16 C17 C18 -3.3(3)
P1 C16 C17 C18 -174.48(15)
C16 C17 C18 C19 2.7(3)
C17 C18 C19 C20 0.2(3)
C18 C19 C20 C21 -2.4(3)
C19 C20 C21 C16 1.7(3)
C17 C16 C21 C20 1.2(3)
P1 C16 C21 C20 172.18(16)
C16 P1 C22 C23 -63.22(17)
C28 P1 C22 C23 -171.35(15)
Re1 P1 C22 C23 62.32(16)
C16 P1 C22 C27 122.21(15)
C28 P1 C22 C27 14.08(17)
Re1 P1 C22 C27 -112.25(14)
C27 C22 C23 C24 -2.4(3)
P1 C22 C23 C24 -177.04(15)
C22 C23 C24 C25 1.7(3)
C23 C24 C25 C26 0.1(3)
C24 C25 C26 C27 -1.3(3)
C25 C26 C27 C22 0.6(3)
C23 C22 C27 C26 1.2(3)
P1 C22 C27 C26 175.91(15)
C16 P1 C28 C33 140.54(16)
C22 P1 C28 C33 -106.63(17)
Re1 P1 C28 C33 18.96(18)
C16 P1 C28 C29 -42.80(16)
C22 P1 C28 C29 70.04(16)
Re1 P1 C28 C29 -164.37(12)
C33 C28 C29 C30 -0.1(3)
P1 C28 C29 C30 -176.93(14)
C28 C29 C30 C31 0.8(3)
C29 C30 C31 C32 -0.5(3)
C30 C31 C32 C33 -0.4(3)
C29 C28 C33 C32 -0.8(3)
P1 C28 C33 C32 175.91(15)
C31 C32 C33 C28 1.0(3)
